data_2216969
loop_
_publ_author_name
'Sathiyanarayanan, K.'
'George Fernand, A.'
'Dhanasekaran, V.'
'Rathore, R. S.'

_publ_section_title
;
 2,3-Bis(phenoxymethyl)buta-1,3-diene
;
_journal_coeditor_code BX2124
_journal_issue 1
_journal_name_full 'Acta Crystallographica Section E'
_journal_page_first o124
_journal_page_last o124
_journal_paper_doi 10.1107/S1600536807063404
_journal_volume 64
_journal_year 2008
_chemical_formula_iupac 'C18 H18 O2'
_chemical_formula_moiety 'C18 H18 O2'
_chemical_formula_sum 'C18 H18 O2'
_chemical_formula_weight 266.32
_chemical_melting_point 364
_chemical_name_systematic
;
2,3-Bis(phenoxymethyl)buta-1,3-diene
;
_space_group_IT_number 14
_symmetry_cell_setting monoclinic
_symmetry_space_group_name_Hall '-P 2ybc'
_symmetry_space_group_name_H-M 'P 1 21/c 1'
_atom_sites_solution_hydrogens difmap
_atom_sites_solution_primary direct
_atom_sites_solution_secondary difmap
_cell_angle_alpha 90.00
_cell_angle_beta 109.180(2)
_cell_angle_gamma 90.00
_cell_formula_units_Z 2
_cell_length_a 10.7575(5)
_cell_length_b 7.0750(3)
_cell_length_c 9.7939(5)
_cell_measurement_reflns_used 3326
_cell_measurement_temperature 295(2)
_cell_measurement_theta_max 29.4
_cell_measurement_theta_min 3.5
_cell_volume 704.03(6)
_computing_cell_refinement 'APEX2 andSAINT (Bruker, 2004)'
_computing_data_collection 'APEX2 (Bruker, 2004)'
_computing_data_reduction 'SAINT (Bruker, 2004)'
_computing_molecular_graphics 'ORTEP-3 (Farrugia, 1997) and PLATON (Spek, 2003)'
_computing_publication_material 'SHELXL97 and PLATON'
_computing_structure_refinement 'SHELXL97 (Sheldrick, 1997)'
_computing_structure_solution 'SHELXS97 (Sheldrick, 1997)'
_diffrn_ambient_temperature 295(2)
_diffrn_measured_fraction_theta_full 1.000
_diffrn_measured_fraction_theta_max 0.990
_diffrn_measurement_device_type 'Bruker Kappa'
_diffrn_measurement_method '\w and \f-scan'
_diffrn_radiation_monochromator graphite
_diffrn_radiation_source 'fine-focus sealed tube'
_diffrn_radiation_type MoK\a
_diffrn_radiation_wavelength 0.71073
_diffrn_reflns_av_R_equivalents 0.0264
_diffrn_reflns_av_sigmaI/netI 0.0210
_diffrn_reflns_limit_h_max 14
_diffrn_reflns_limit_h_min -15
_diffrn_reflns_limit_k_max 9
_diffrn_reflns_limit_k_min -9
_diffrn_reflns_limit_l_max 13
_diffrn_reflns_limit_l_min -7
_diffrn_reflns_number 9151
_diffrn_reflns_theta_full 25.00
_diffrn_reflns_theta_max 30.21
_diffrn_reflns_theta_min 2.00
_diffrn_standards_decay_% 0
_diffrn_standards_interval_count 0
_diffrn_standards_interval_time 0
_diffrn_standards_number 0
_exptl_absorpt_coefficient_mu 0.080
_exptl_absorpt_correction_T_max 0.981
_exptl_absorpt_correction_T_min 0.958
_exptl_absorpt_correction_type multi-scan
_exptl_absorpt_process_details '(SADABS; Bruker, 2004)'
_exptl_crystal_colour colourless
_exptl_crystal_density_diffrn 1.256
_exptl_crystal_density_method 'not measured'
_exptl_crystal_description prism
_exptl_crystal_F_000 284
_exptl_crystal_size_max 0.30
_exptl_crystal_size_mid 0.20
_exptl_crystal_size_min 0.16
_refine_diff_density_max 0.187
_refine_diff_density_min -0.228
_refine_ls_extinction_method none
_refine_ls_goodness_of_fit_ref 1.020
_refine_ls_hydrogen_treatment refall
_refine_ls_matrix_type full
_refine_ls_number_parameters 127
_refine_ls_number_reflns 2065
_refine_ls_number_restraints 0
_refine_ls_restrained_S_all 1.020
_refine_ls_R_factor_all 0.0581
_refine_ls_R_factor_gt 0.0424
_refine_ls_shift/su_max 0.000
_refine_ls_shift/su_mean 0.000
_refine_ls_structure_factor_coef Fsqd
_refine_ls_weighting_details 'calc w=1/[\s^2^(Fo^2^)+(0.0690P)^2^+0.0874P] where P=(Fo^2^+2Fc^2^)/3'
_refine_ls_weighting_scheme calc
_refine_ls_wR_factor_gt 0.1147
_refine_ls_wR_factor_ref 0.1263
_reflns_number_gt 1558
_reflns_number_total 2065
_reflns_threshold_expression >2\s(I)
_cod_data_source_file bx2124.cif
_cod_data_source_block I
_cod_depositor_comments
;
The following automatic conversions were performed:
'_symmetry_cell_setting' value 'Monoclinic' changed to 'monoclinic'
according to '/home/saulius/struct/CIF-dictionaries/cif_core.dic'
dictionary named 'cif_core.dic' version 2.4.1 from 2010-06-29.

Automatic conversion script
Id: cif_fix_enum 1527 2010-12-29 10:47:43Z saulius 

The following automatic conversions were performed:

'_symmetry_cell_setting' value 'Monoclinic' changed to 'monoclinic'
according to /home/saulius/struct/CIF-dictionaries/cif_core.dic
dictionary named 'cif_core.dic' version 2.4.1 from 2010-06-29.

Automatic conversion script
Id: cif_fix_values 1715 2011-07-08 13:25:40Z adriana 
;
_cod_original_sg_symbol_H-M 'P 21/c'
_cod_database_code 2216969
_cod_database_fobs_code 2216969

loop_
_symmetry_equiv_pos_as_xyz
'x, y, z'
'-x, y+1/2, -z+1/2'
'-x, -y, -z'
'x, -y+1/2, z+1/2'

loop_
_atom_site_type_symbol
_atom_site_label
_atom_site_fract_x
_atom_site_fract_y
_atom_site_fract_z
_atom_site_U_iso_or_equiv
_atom_site_adp_type
_atom_site_calc_flag
_atom_site_occupancy
C C1 0.27879(10) 0.09878(14) -0.21059(11) 0.0352(2) Uani d 1
C C2 0.19476(11) 0.00566(16) -0.33013(11) 0.0406(3) Uani d 1
H H2A 0.2117(13) 0.011(2) -0.4223(16) 0.053(4) Uiso d 1
C C3 0.08982(12) -0.09532(17) -0.31788(13) 0.0453(3) Uani d 1
H H3A 0.0324(14) -0.158(2) -0.4013(17) 0.056(4) Uiso d 1
C C4 0.06662(13) -0.10558(18) -0.18746(14) 0.0486(3) Uani d 1
H H4A -0.0079(17) -0.176(2) -0.1799(18) 0.068(5) Uiso d 1
C C5 0.15010(13) -0.01250(18) -0.06949(13) 0.0475(3) Uani d 1
H H5A 0.1334(14) -0.017(2) 0.0254(17) 0.060(4) Uiso d 1
C C6 0.25622(12) 0.09092(16) -0.07924(11) 0.0398(3) Uani d 1
H H6A 0.3116(13) 0.158(2) 0.0011(15) 0.048(3) Uiso d 1
C C7 0.48149(11) 0.26949(18) -0.11341(14) 0.0445(3) Uani d 1
H H7A 0.5603(15) 0.277(2) -0.1465(17) 0.064(4) Uiso d 1
H H7B 0.5038(14) 0.180(2) -0.0351(15) 0.046(3) Uiso d 1
C C8 0.45057(9) 0.46076(14) -0.06518(10) 0.0344(2) Uani d 1
O O1 0.38019(8) 0.19483(12) -0.23461(9) 0.0474(2) Uani d 1
C C9 0.34154(12) 0.55102(19) -0.13827(14) 0.0472(3) Uani d 1
H H9B 0.2789(14) 0.496(2) -0.2264(16) 0.053(4) Uiso d 1
H H9A 0.3180(16) 0.677(2) -0.1096(18) 0.068(5) Uiso d 1

loop_
_atom_site_aniso_label
_atom_site_aniso_U_11
_atom_site_aniso_U_22
_atom_site_aniso_U_33
_atom_site_aniso_U_12
_atom_site_aniso_U_13
_atom_site_aniso_U_23
C1 0.0346(5) 0.0316(5) 0.0387(5) 0.0011(4) 0.0112(4) -0.0036(4)
C2 0.0431(6) 0.0404(6) 0.0355(5) 0.0012(5) 0.0089(4) -0.0049(4)
C3 0.0402(6) 0.0406(6) 0.0470(6) -0.0019(5) 0.0033(5) -0.0059(5)
C4 0.0407(6) 0.0438(7) 0.0612(7) -0.0051(5) 0.0166(5) 0.0018(5)
C5 0.0531(7) 0.0475(7) 0.0459(6) 0.0000(5) 0.0215(5) 0.0025(5)
C6 0.0441(6) 0.0384(6) 0.0350(5) -0.0006(5) 0.0103(4) -0.0043(4)
C7 0.0338(6) 0.0431(6) 0.0546(7) -0.0031(5) 0.0119(5) -0.0096(5)
C8 0.0316(5) 0.0335(5) 0.0377(5) -0.0036(4) 0.0110(4) 0.0026(4)
O1 0.0453(5) 0.0537(5) 0.0464(4) -0.0140(4) 0.0194(4) -0.0128(4)
C9 0.0408(6) 0.0432(6) 0.0481(6) 0.0011(5) 0.0019(5) 0.0026(5)

loop_
_atom_type_symbol
_atom_type_description
_atom_type_scat_dispersion_real
_atom_type_scat_dispersion_imag
_atom_type_scat_source
C C 0.0033 0.0016 'International Tables Vol C Tables 4.2.6.8 and 6.1.1.4'
H H 0.0000 0.0000 'International Tables Vol C Tables 4.2.6.8 and 6.1.1.4'
O O 0.0106 0.0060 'International Tables Vol C Tables 4.2.6.8 and 6.1.1.4'

loop_
_geom_angle_atom_site_label_1
_geom_angle_atom_site_label_2
_geom_angle_atom_site_label_3
_geom_angle_site_symmetry_1
_geom_angle_site_symmetry_3
_geom_angle
_geom_angle_publ_flag
O1 C1 C6 . . 124.85(9) ?
O1 C1 C2 . . 115.18(9) y
C6 C1 C2 . . 119.97(10) ?
C3 C2 C1 . . 119.95(10) ?
C3 C2 H2A . . 120.5(8) ?
C1 C2 H2A . . 119.6(8) ?
C2 C3 C4 . . 120.75(11) ?
C2 C3 H3A . . 119.1(9) ?
C4 C3 H3A . . 120.2(9) ?
C5 C4 C3 . . 119.00(11) ?
C5 C4 H4A . . 120.8(10) ?
C3 C4 H4A . . 120.2(10) ?
C4 C5 C6 . . 121.34(11) ?
C4 C5 H5A . . 119.8(9) ?
C6 C5 H5A . . 118.9(9) ?
C5 C6 C1 . . 118.99(10) ?
C5 C6 H6A . . 121.1(8) ?
C1 C6 H6A . . 119.8(8) ?
O1 C7 C8 . . 114.05(10) y
O1 C7 H7A . . 104.4(9) ?
C8 C7 H7A . . 110.4(9) ?
O1 C7 H7B . . 110.1(8) ?
C8 C7 H7B . . 111.3(8) ?
H7A C7 H7B . . 106.1(13) ?
C9 C8 C8 . 3_665 123.11(13) ?
C9 C8 C7 . . 120.85(10) y
C8 C8 C7 3_665 . 116.03(11) y
C1 O1 C7 . . 118.41(9) y
C8 C9 H9B . . 121.1(8) ?
C8 C9 H9A . . 123.0(10) ?
H9B C9 H9A . . 115.9(13) ?

loop_
_geom_bond_atom_site_label_1
_geom_bond_atom_site_label_2
_geom_bond_site_symmetry_2
_geom_bond_distance
_geom_bond_publ_flag
C1 O1 . 1.3695(13) y
C1 C6 . 1.3865(14) ?
C1 C2 . 1.3880(14) ?
C2 C3 . 1.3741(17) ?
C2 H2A . 0.979(15) ?
C3 C4 . 1.3816(18) ?
C3 H3A . 0.958(16) ?
C4 C5 . 1.3759(18) ?
C4 H4A . 0.967(17) ?
C5 C6 . 1.3854(17) ?
C5 H5A . 1.003(16) ?
C6 H6A . 0.944(14) ?
C7 O1 . 1.4232(14) y
C7 C8 . 1.5060(15) y
C7 H7A . 1.003(16) ?
C7 H7B . 0.961(15) ?
C8 C9 . 1.3206(16) y
C8 C8 3_665 1.476(2) y
C9 H9B . 0.983(15) ?
C9 H9A . 0.991(17) ?

loop_
_geom_hbond_atom_site_label_D
_geom_hbond_atom_site_label_H
_geom_hbond_atom_site_label_A
_geom_hbond_site_symmetry_A
_geom_hbond_distance_DH
_geom_hbond_distance_HA
_geom_hbond_distance_DA
_geom_hbond_angle_DHA
_geom_hbond_publ_flag
C9 H9B O1 . 0.98(2) 2.41(2) 2.770(2) 101.0(10) y
C4 H4A Cg1 2_544 0.97(2) 2.92(2) 3.727(2) 142.0(10) y
C9 H9A Cg1 1_565 0.99(2) 2.73(2) 3.5910(10) 146.0(10) y

loop_
_geom_torsion_atom_site_label_1
_geom_torsion_atom_site_label_2
_geom_torsion_atom_site_label_3
_geom_torsion_atom_site_label_4
_geom_torsion_site_symmetry_4
_geom_torsion
_geom_torsion_publ_flag
O1 C1 C2 C3 . 179.90(10) ?
C6 C1 C2 C3 . -0.46(16) ?
C1 C2 C3 C4 . 0.00(17) ?
C2 C3 C4 C5 . 0.18(19) ?
C3 C4 C5 C6 . 0.11(19) ?
C4 C5 C6 C1 . -0.57(18) ?
O1 C1 C6 C5 . -179.66(10) ?
C2 C1 C6 C5 . 0.74(17) ?
O1 C7 C8 C9 . -4.17(16) ?
C6 C1 O1 C7 . 9.79(16) ?
C2 C1 O1 C7 . -170.59(10) y
C8 C7 O1 C1 . -84.83(13) y
O1 C7 C8 C8 3_665 176.68(10) y
